data_4112175
loop_
_publ_author_name
'Dongmei Cui'
'Olivier Tardif'
'Zhaomin Hou'

_publ_section_title
;
 Tetranuclear Rare Earth Metal Polyhydrido Complexes Composed of
 "(C5Me4SiMe3)LnH2" Units. Unique Reactivities toward Unsaturated C-C,
 C-N, and C-O Bonds
;
_journal_name_full 'Journal of the American Chemical Society'
_journal_page_first 1312
_journal_page_last 1313
_journal_paper_doi 10.1021/ja039324o
_journal_volume 126
_journal_year 2004
_chemical_formula_sum 'C70 H120 Si6 Y4'
_chemical_formula_weight 1485.84
_chemical_name_systematic
; 
 ? 
;
_space_group_IT_number 13
_symmetry_cell_setting monoclinic
_symmetry_space_group_name_Hall '-P 2yc'
_symmetry_space_group_name_H-M 'P 1 2/c 1'
_atom_sites_solution_hydrogens geom
_atom_sites_solution_primary direct
_atom_sites_solution_secondary difmap
_audit_creation_method SHELXL-97
_cell_angle_alpha 90.00
_cell_angle_beta 97.777(2)
_cell_angle_gamma 90.00
_cell_formula_units_Z 2
_cell_length_a 12.937(2)
_cell_length_b 12.0613(18)
_cell_length_c 25.706(4)
_cell_measurement_temperature 173(2)
_cell_volume 3974.2(11)
_computing_structure_refinement 'SHELXL-97 (Sheldrick, 1997)'
_computing_structure_solution 'SHELXS-97 (Sheldrick, 1990)'
_diffrn_ambient_temperature 173(2)
_diffrn_measured_fraction_theta_full 0.948
_diffrn_measured_fraction_theta_max 0.948
_diffrn_radiation_monochromator graphite
_diffrn_radiation_source 'fine-focus sealed tube'
_diffrn_radiation_type MoK\a
_diffrn_radiation_wavelength 0.71073
_diffrn_reflns_av_R_equivalents 0.0844
_diffrn_reflns_av_sigmaI/netI 0.1285
_diffrn_reflns_limit_h_max 16
_diffrn_reflns_limit_h_min -16
_diffrn_reflns_limit_k_max 15
_diffrn_reflns_limit_k_min -15
_diffrn_reflns_limit_l_max 23
_diffrn_reflns_limit_l_min -33
_diffrn_reflns_number 24054
_diffrn_reflns_theta_full 27.88
_diffrn_reflns_theta_max 27.88
_diffrn_reflns_theta_min 1.59
_exptl_absorpt_coefficient_mu 3.016
_exptl_absorpt_correction_T_max 0.4648
_exptl_absorpt_correction_T_min 0.2648
_exptl_absorpt_correction_type SADABS
_exptl_crystal_colour blue
_exptl_crystal_density_diffrn 1.242
_exptl_crystal_description bar
_exptl_crystal_F_000 1560
_exptl_crystal_size_max 0.60
_exptl_crystal_size_mid 0.40
_exptl_crystal_size_min 0.30
_refine_diff_density_max 0.646
_refine_diff_density_min -0.467
_refine_diff_density_rms 0.099
_refine_ls_extinction_method none
_refine_ls_goodness_of_fit_ref 0.956
_refine_ls_hydrogen_treatment mixed
_refine_ls_matrix_type full
_refine_ls_number_parameters 421
_refine_ls_number_reflns 8996
_refine_ls_number_restraints 0
_refine_ls_restrained_S_all 0.956
_refine_ls_R_factor_all 0.1222
_refine_ls_R_factor_gt 0.0528
_refine_ls_shift/su_max 2.889
_refine_ls_shift/su_mean 0.026
_refine_ls_structure_factor_coef Fsqd
_refine_ls_weighting_details 'calc w=1/[\s^2^(Fo^2^)+(0.0420P)^2^+0.0000P] where P=(Fo^2^+2Fc^2^)/3'
_refine_ls_weighting_scheme calc
_refine_ls_wR_factor_gt 0.0896
_refine_ls_wR_factor_ref 0.1068
_reflns_number_gt 5204
_reflns_number_total 8996
_reflns_threshold_expression >2sigma(I)
_cod_data_source_file ja039324osi20031224_085501.cif
_cod_data_source_block 02123mo
_cod_original_cell_volume 3974.3(10)
_cod_database_code 4112175

loop_
_symmetry_equiv_pos_as_xyz
'x, y, z'
'-x, y, -z+1/2'
'-x, -y, -z'
'x, -y, z-1/2'

loop_
_atom_site_label
_atom_site_type_symbol
_atom_site_fract_x
_atom_site_fract_y
_atom_site_fract_z
_atom_site_U_iso_or_equiv
_atom_site_adp_type
_atom_site_occupancy
_atom_site_symmetry_multiplicity
_atom_site_calc_flag
_atom_site_refinement_flags
_atom_site_disorder_assembly
_atom_site_disorder_group
Y1 Y 0.371663(18) 0.272679(19) 0.702448(9) 0.02267(6) Uani 1 1 d . . .
Y2 Y 0.392597(17) 0.455379(18) 0.797777(9) 0.02075(6) Uani 1 1 d . . .
Si1 Si 0.37414(7) 0.07606(6) 0.57146(3) 0.0472(3) Uani 1 1 d . . .
Si2 Si 0.23669(6) 0.37094(6) 0.91760(3) 0.0340(2) Uani 1 1 d . . .
Si3 Si 0.31452(5) 0.50880(6) 0.64401(3) 0.0271(2) Uani 1 1 d . . .
C1 C 0.31461(19) 0.11263(19) 0.63171(9) 0.0285(7) Uani 1 1 d . . .
C2 C 0.21920(19) 0.17060(19) 0.63656(10) 0.0297(7) Uani 1 1 d . . .
C3 C 0.19365(18) 0.15362(19) 0.68756(10) 0.0291(7) Uani 1 1 d . . .
C4 C 0.27053(19) 0.08297(18) 0.71471(9) 0.0279(7) Uani 1 1 d . . .
C5 C 0.34304(19) 0.05691(19) 0.68080(10) 0.0285(7) Uani 1 1 d . . .
C6 C 0.1456(2) 0.2200(2) 0.59209(11) 0.0483(9) Uani 1 1 d . . .
H6A H 0.1118 0.1604 0.5701 0.072 Uiso 1 1 calc R . .
H6B H 0.1847 0.2677 0.5709 0.072 Uiso 1 1 calc R . .
H6C H 0.0924 0.2641 0.6064 0.072 Uiso 1 1 calc R . .
C7 C 0.0959(2) 0.1893(2) 0.70806(11) 0.0489(9) Uani 1 1 d . . .
H7A H 0.0674 0.2551 0.6889 0.073 Uiso 1 1 calc R . .
H7B H 0.1118 0.2070 0.7455 0.073 Uiso 1 1 calc R . .
H7C H 0.0445 0.1292 0.7032 0.073 Uiso 1 1 calc R . .
C8 C 0.2649(2) 0.0361(2) 0.76891(10) 0.0458(9) Uani 1 1 d . . .
H8C H 0.2375 -0.0397 0.7657 0.069 Uiso 1 1 calc R . .
H8A H 0.2187 0.0824 0.7870 0.069 Uiso 1 1 calc R . .
H8B H 0.3349 0.0354 0.7890 0.069 Uiso 1 1 calc R . .
C9 C 0.4252(2) -0.0312(2) 0.69083(11) 0.0503(9) Uani 1 1 d . . .
H9B H 0.4162 -0.0714 0.7230 0.075 Uiso 1 1 calc R . .
H9A H 0.4944 0.0032 0.6948 0.075 Uiso 1 1 calc R . .
H9C H 0.4186 -0.0831 0.6612 0.075 Uiso 1 1 calc R . .
C10 C 0.5193(3) 0.0792(4) 0.58555(15) 0.1263(19) Uani 1 1 d . . .
H10B H 0.5426 0.0295 0.6150 0.189 Uiso 1 1 calc R . .
H10A H 0.5425 0.1550 0.5947 0.189 Uiso 1 1 calc R . .
H10C H 0.5492 0.0548 0.5544 0.189 Uiso 1 1 calc R . .
C11 C 0.3353(4) -0.0671(2) 0.55103(13) 0.1172(17) Uani 1 1 d . . .
H11C H 0.3795 -0.0936 0.5255 0.176 Uiso 1 1 calc R . .
H11A H 0.2622 -0.0675 0.5350 0.176 Uiso 1 1 calc R . .
H11B H 0.3437 -0.1158 0.5818 0.176 Uiso 1 1 calc R . .
C12 C 0.3373(3) 0.1644(3) 0.51321(11) 0.0865(14) Uani 1 1 d . . .
H12B H 0.3710 0.1366 0.4839 0.130 Uiso 1 1 calc R . .
H12A H 0.3600 0.2408 0.5213 0.130 Uiso 1 1 calc R . .
H12C H 0.2614 0.1628 0.5036 0.130 Uiso 1 1 calc R . .
C13 C 0.27249(17) 0.48135(19) 0.87266(9) 0.0232(7) Uani 1 1 d . . .
C14 C 0.20871(17) 0.5145(2) 0.82502(9) 0.0273(7) Uani 1 1 d . . .
C15 C 0.24901(18) 0.61354(19) 0.80662(9) 0.0276(7) Uani 1 1 d . . .
C16 C 0.33665(19) 0.64500(19) 0.84248(10) 0.0298(7) Uani 1 1 d . . .
C17 C 0.35049(18) 0.56647(19) 0.88327(9) 0.0255(7) Uani 1 1 d . . .
C18 C 0.10905(18) 0.4603(2) 0.80111(10) 0.0403(8) Uani 1 1 d . . .
H18A H 0.0497 0.4985 0.8131 0.061 Uiso 1 1 calc R . .
H18B H 0.1092 0.3823 0.8119 0.061 Uiso 1 1 calc R . .
H18C H 0.1032 0.4646 0.7628 0.061 Uiso 1 1 calc R . .
C19 C 0.1996(2) 0.6852(2) 0.76201(11) 0.0484(9) Uani 1 1 d . . .
H19A H 0.1800 0.7567 0.7758 0.073 Uiso 1 1 calc R . .
H19B H 0.1373 0.6482 0.7441 0.073 Uiso 1 1 calc R . .
H19C H 0.2495 0.6971 0.7371 0.073 Uiso 1 1 calc R . .
C20 C 0.3925(2) 0.75453(19) 0.84087(11) 0.0409(9) Uani 1 1 d . . .
H20A H 0.4018 0.7718 0.8045 0.061 Uiso 1 1 calc R . .
H20B H 0.4609 0.7498 0.8624 0.061 Uiso 1 1 calc R . .
H20C H 0.3512 0.8130 0.8546 0.061 Uiso 1 1 calc R . .
C21 C 0.4234(2) 0.5821(2) 0.93402(10) 0.0377(8) Uani 1 1 d . . .
H21A H 0.4757 0.6385 0.9290 0.057 Uiso 1 1 calc R . .
H21B H 0.4584 0.5118 0.9442 0.057 Uiso 1 1 calc R . .
H21C H 0.3833 0.6062 0.9617 0.057 Uiso 1 1 calc R . .
C22 C 0.3430(3) 0.3400(2) 0.97176(11) 0.0629(11) Uani 1 1 d . . .
H22A H 0.4073 0.3233 0.9571 0.094 Uiso 1 1 calc R . .
H22B H 0.3234 0.2760 0.9918 0.094 Uiso 1 1 calc R . .
H22C H 0.3544 0.4045 0.9950 0.094 Uiso 1 1 calc R . .
C23 C 0.1235(2) 0.4197(3) 0.94948(13) 0.0769(12) Uani 1 1 d . . .
H23A H 0.1413 0.4901 0.9675 0.115 Uiso 1 1 calc R . .
H23B H 0.1070 0.3642 0.9750 0.115 Uiso 1 1 calc R . .
H23C H 0.0629 0.4304 0.9227 0.115 Uiso 1 1 calc R . .
C24 C 0.2015(3) 0.2373(2) 0.88349(12) 0.0612(11) Uani 1 1 d . . .
H24A H 0.1371 0.2468 0.8590 0.092 Uiso 1 1 calc R . .
H24B H 0.1909 0.1804 0.9095 0.092 Uiso 1 1 calc R . .
H24C H 0.2580 0.2143 0.8640 0.092 Uiso 1 1 calc R . .
C25 C 0.17701(19) 0.4767(2) 0.65377(11) 0.0405(9) Uani 1 1 d . . .
H25A H 0.1734 0.4013 0.6676 0.061 Uiso 1 1 calc R . .
H25B H 0.1317 0.4825 0.6201 0.061 Uiso 1 1 calc R . .
H25C H 0.1539 0.5296 0.6788 0.061 Uiso 1 1 calc R . .
C26 C 0.3438(2) 0.4172(2) 0.58869(10) 0.0400(9) Uani 1 1 d . . .
H26A H 0.4126 0.4361 0.5793 0.060 Uiso 1 1 calc R . .
H26B H 0.2906 0.4284 0.5582 0.060 Uiso 1 1 calc R . .
H26C H 0.3435 0.3395 0.5998 0.060 Uiso 1 1 calc R . .
C27 C 0.3156(2) 0.65638(19) 0.62143(10) 0.0389(8) Uani 1 1 d . . .
H27A H 0.2986 0.7054 0.6495 0.058 Uiso 1 1 calc R . .
H27B H 0.2638 0.6660 0.5902 0.058 Uiso 1 1 calc R . .
H27C H 0.3850 0.6750 0.6128 0.058 Uiso 1 1 calc R . .
C28 C 0.41116(17) 0.47488(19) 0.70242(9) 0.0221(7) Uani 1 1 d . . .
C29 C 0.46031(18) 0.57214(17) 0.72849(9) 0.0232(7) Uani 1 1 d . . .
H29 H 0.440(2) 0.643(2) 0.7184(10) 0.052(10) Uiso 1 1 d . . .
C30 C 0.0469(3) 0.0409(3) 0.38392(15) 0.142(4) Uani 0.533(2) 1 d PG A 1
H30 H 0.0543 -0.0373 0.3821 0.171 Uiso 0.533(2) 1 calc PR A 1
C31 C 0.1349(3) 0.1079(4) 0.3930(2) 0.110(3) Uani 0.533(2) 1 d PG A 1
H31 H 0.2024 0.0756 0.3974 0.132 Uiso 0.533(2) 1 calc PR A 1
C32 C 0.1240(4) 0.2224(3) 0.3957(2) 0.094(3) Uani 0.533(2) 1 d PG A 1
H32 H 0.1841 0.2682 0.4020 0.112 Uiso 0.533(2) 1 calc PR A 1
C33 C 0.0251(5) 0.2697(3) 0.3893(2) 0.147(4) Uani 0.533(2) 1 d PG A 1
H33 H 0.0177 0.3479 0.3912 0.176 Uiso 0.533(2) 1 calc PR A 1
C34 C -0.0628(4) 0.2027(4) 0.3802(3) 0.214(7) Uani 0.533(2) 1 d PG A 1
H34 H -0.1304 0.2350 0.3758 0.257 Uiso 0.533(2) 1 calc PR A 1
C35 C -0.0520(3) 0.0882(4) 0.3775(2) 0.131(4) Uani 0.533(2) 1 d PG A 1
H35 H -0.1121 0.0424 0.3713 0.157 Uiso 0.533(2) 1 calc PR A 1
C36 C 0.0305(3) 0.2425(4) 0.43843(18) 0.086(3) Uani 0.467(2) 1 d PG A 2
H36 H 0.0597 0.2830 0.4686 0.103 Uiso 0.467(2) 1 calc PR A 2
C37 C -0.0439(4) 0.1612(4) 0.4428(2) 0.116(4) Uani 0.467(2) 1 d PG A 2
H37 H -0.0656 0.1461 0.4759 0.139 Uiso 0.467(2) 1 calc PR A 2
C38 C -0.0865(5) 0.1019(5) 0.3987(3) 0.336(11) Uani 0.467(2) 1 d PG A 2
H38 H -0.1374 0.0463 0.4017 0.404 Uiso 0.467(2) 1 calc PR A 2
C39 C -0.0548(5) 0.1240(6) 0.3502(2) 0.109(4) Uani 0.467(2) 1 d PG A 2
H39 H -0.0840 0.0835 0.3201 0.130 Uiso 0.467(2) 1 calc PR A 2
C40 C 0.0196(5) 0.2054(6) 0.34582(18) 0.180(7) Uani 0.467(2) 1 d PG A 2
H40 H 0.0413 0.2205 0.3127 0.215 Uiso 0.467(2) 1 calc PR A 2
C41 C 0.0623(4) 0.2646(5) 0.3899(2) 0.082(3) Uani 0.467(2) 1 d PG A 2
H41 H 0.1131 0.3203 0.3869 0.098 Uiso 0.467(2) 1 calc PR A 2
H1 H 0.5455(16) 0.2670(16) 0.7097(8) 0.027(6) Uiso 1 1 d . . .
H2 H 0.2910(15) 0.3383(15) 0.7592(7) 0.020(6) Uiso 1 1 d . . .

loop_
_atom_site_aniso_label
_atom_site_aniso_U_11
_atom_site_aniso_U_22
_atom_site_aniso_U_33
_atom_site_aniso_U_23
_atom_site_aniso_U_13
_atom_site_aniso_U_12
Y1 0.02234(12) 0.02010(11) 0.02623(12) -0.00258(11) 0.00564(9) -0.00293(10)
Y2 0.02017(11) 0.02030(11) 0.02245(12) -0.00154(11) 0.00527(9) 0.00002(10)
Si1 0.0806(6) 0.0303(4) 0.0360(4) -0.0051(4) 0.0272(4) -0.0057(4)
Si2 0.0375(4) 0.0338(4) 0.0320(4) 0.0013(4) 0.0094(3) -0.0044(4)
Si3 0.0296(4) 0.0237(4) 0.0272(4) 0.0027(3) 0.0012(3) -0.0006(3)
C1 0.0351(14) 0.0242(13) 0.0261(14) -0.0087(11) 0.0040(11) -0.0082(12)
C2 0.0274(14) 0.0235(13) 0.0372(15) -0.0041(12) 0.0010(12) -0.0063(11)
C3 0.0251(13) 0.0246(13) 0.0376(15) -0.0063(12) 0.0045(11) -0.0068(11)
C4 0.0375(14) 0.0160(12) 0.0310(14) -0.0066(11) 0.0075(12) -0.0105(11)
C5 0.0323(14) 0.0193(13) 0.0342(14) -0.0043(12) 0.0053(11) -0.0030(11)
C6 0.0453(17) 0.0398(17) 0.0541(19) -0.0022(15) -0.0141(15) -0.0074(15)
C7 0.0287(15) 0.0496(17) 0.072(2) -0.0086(16) 0.0196(14) -0.0067(14)
C8 0.0649(19) 0.0334(16) 0.0414(17) -0.0002(14) 0.0155(14) -0.0061(15)
C9 0.0584(19) 0.0489(18) 0.0454(18) 0.0015(15) 0.0134(15) 0.0197(15)
C10 0.091(3) 0.210(5) 0.094(3) 0.012(3) 0.071(2) 0.016(3)
C11 0.253(5) 0.049(2) 0.066(2) -0.0290(18) 0.083(3) -0.046(3)
C12 0.180(4) 0.050(2) 0.0376(19) 0.0052(17) 0.044(2) 0.012(2)
C13 0.0196(12) 0.0299(14) 0.0212(13) -0.0057(11) 0.0062(10) -0.0021(11)
C14 0.0166(12) 0.0392(15) 0.0267(14) -0.0035(12) 0.0053(10) 0.0055(11)
C15 0.0298(13) 0.0251(13) 0.0289(14) 0.0033(12) 0.0074(11) 0.0111(11)
C16 0.0319(14) 0.0227(13) 0.0370(15) -0.0039(12) 0.0125(12) 0.0022(11)
C17 0.0235(13) 0.0301(14) 0.0227(13) -0.0084(11) 0.0031(10) 0.0007(11)
C18 0.0204(13) 0.0602(18) 0.0394(16) 0.0004(15) 0.0002(12) 0.0050(13)
C19 0.0548(19) 0.0428(16) 0.0468(18) 0.0058(15) 0.0046(15) 0.0193(15)
C20 0.0483(17) 0.0259(15) 0.0504(18) -0.0087(13) 0.0139(14) 0.0003(13)
C21 0.0409(16) 0.0388(16) 0.0335(15) -0.0107(13) 0.0051(13) -0.0033(13)
C22 0.092(3) 0.0419(19) 0.050(2) 0.0158(16) -0.0058(18) -0.0069(18)
C23 0.079(2) 0.086(3) 0.078(2) 0.017(2) 0.0521(18) 0.004(2)
C24 0.081(2) 0.0420(18) 0.060(2) -0.0021(17) 0.0064(18) -0.0196(17)
C25 0.0315(15) 0.0381(16) 0.0487(18) -0.0021(14) -0.0062(13) -0.0015(13)
C26 0.0516(18) 0.0320(15) 0.0356(16) 0.0011(13) 0.0031(14) -0.0088(13)
C27 0.0521(18) 0.0275(14) 0.0338(16) 0.0029(13) -0.0064(13) 0.0022(13)
C28 0.0188(12) 0.0288(14) 0.0200(12) 0.0006(11) 0.0071(10) 0.0025(10)
C29 0.0226(12) 0.0171(12) 0.0301(14) 0.0013(11) 0.0046(10) 0.0030(10)
C30 0.091(6) 0.078(6) 0.240(11) 0.005(7) -0.038(7) 0.012(5)
C31 0.063(5) 0.129(7) 0.136(7) -0.035(6) -0.001(5) 0.013(5)
C32 0.087(5) 0.109(6) 0.090(5) 0.020(5) 0.032(4) -0.040(5)
C33 0.045(4) 0.083(5) 0.323(11) 0.113(6) 0.062(5) 0.027(4)
C34 0.087(7) 0.113(7) 0.43(2) -0.025(10) 0.005(10) 0.064(6)
C35 0.166(8) 0.031(4) 0.171(8) -0.004(5) -0.068(7) -0.034(5)
C36 0.097(6) 0.095(6) 0.062(5) -0.001(5) -0.001(5) -0.026(5)
C37 0.112(7) 0.140(8) 0.105(6) 0.056(6) 0.048(5) -0.031(6)
C38 0.36(2) 0.118(8) 0.49(3) -0.170(11) -0.09(2) 0.127(10)
C39 0.056(5) 0.183(10) 0.087(7) 0.015(7) 0.012(5) 0.030(6)
C40 0.170(12) 0.226(14) 0.152(11) -0.046(10) 0.055(9) -0.008(11)
C41 0.023(4) 0.128(8) 0.100(6) -0.019(6) 0.031(4) -0.013(4)

loop_
_atom_type_symbol
_atom_type_description
_atom_type_scat_dispersion_real
_atom_type_scat_dispersion_imag
_atom_type_scat_source
C C 0.0033 0.0016 'International Tables Vol C Tables 4.2.6.8 and 6.1.1.4'
H H 0.0000 0.0000 'International Tables Vol C Tables 4.2.6.8 and 6.1.1.4'
Si Si 0.0817 0.0704 'International Tables Vol C Tables 4.2.6.8 and 6.1.1.4'
Y Y -2.7962 3.5667 'International Tables Vol C Tables 4.2.6.8 and 6.1.1.4'

loop_
_geom_angle_atom_site_label_1
_geom_angle_atom_site_label_2
_geom_angle_atom_site_label_3
_geom_angle
_geom_angle_site_symmetry_1
_geom_angle_site_symmetry_3
H1 Y1 C28 87.8(5) 2_656 .
H1 Y1 C4 91.6(5) 2_656 .
C28 Y1 C4 160.16(8) . .
H1 Y1 C5 101.7(5) 2_656 .
C28 Y1 C5 166.96(8) . .
C4 Y1 C5 30.32(7) . .
H1 Y1 C1 132.3(5) 2_656 .
C28 Y1 C1 137.80(7) . .
C4 Y1 C1 51.03(7) . .
C5 Y1 C1 31.00(7) . .
H1 Y1 C3 112.8(5) 2_656 .
C28 Y1 C3 133.81(7) . .
C4 Y1 C3 30.63(7) . .
C5 Y1 C3 50.30(7) . .
C1 Y1 C3 50.95(8) . .
H1 Y1 C2 141.2(5) 2_656 .
C28 Y1 C2 125.12(7) . .
C4 Y1 C2 50.21(7) . .
C5 Y1 C2 50.28(7) . .
C1 Y1 C2 30.89(7) . .
C3 Y1 C2 30.19(7) . .
H1 Y1 Si3 120.7(5) 2_656 .
C28 Y1 Si3 34.72(5) . .
C4 Y1 Si3 135.88(5) . .
C5 Y1 Si3 137.54(5) . .
C1 Y1 Si3 106.96(5) . .
C3 Y1 Si3 105.30(5) . .
C2 Y1 Si3 90.48(5) . .
H1 Y1 Y2 47.6(5) 2_656 .
C28 Y1 Y2 49.18(5) . .
C4 Y1 Y2 118.61(5) . .
C5 Y1 Y2 143.50(5) . .
C1 Y1 Y2 167.46(5) . .
C3 Y1 Y2 116.51(5) . .
C2 Y1 Y2 138.63(5) . .
Si3 Y1 Y2 75.393(17) . .
H1 Y1 Y2 75.9(5) 2_656 2_656
C28 Y1 Y2 42.32(5) . 2_656
C4 Y1 Y2 155.54(5) . 2_656
C5 Y1 Y2 131.18(5) . 2_656
C1 Y1 Y2 124.63(5) . 2_656
C3 Y1 Y2 171.19(5) . 2_656
C2 Y1 Y2 141.73(6) . 2_656
Si3 Y1 Y2 67.716(15) . 2_656
Y2 Y1 Y2 67.833(10) . 2_656
H1 Y1 Y1 32.1(5) 2_656 2_656
C28 Y1 Y1 80.84(5) . 2_656
C4 Y1 Y1 108.60(5) . 2_656
C5 Y1 Y1 102.43(5) . 2_656
C1 Y1 Y1 124.37(5) . 2_656
C3 Y1 Y1 137.48(5) . 2_656
C2 Y1 Y1 152.62(5) . 2_656
Si3 Y1 Y1 114.548(13) . 2_656
Y2 Y1 Y1 63.150(9) . 2_656
Y2 Y1 Y1 51.030(9) 2_656 2_656
H1 Y1 H1 66.3(9) 2_656 .
C28 Y1 H1 80.0(5) . .
C4 Y1 H1 117.8(5) . .
C5 Y1 H1 95.6(5) . .
C1 Y1 H1 102.5(5) . .
C3 Y1 H1 145.8(5) . .
C2 Y1 H1 132.6(5) . .
Si3 Y1 H1 103.2(5) . .
Y2 Y1 H1 88.7(5) . .
Y2 Y1 H1 37.9(5) 2_656 .
Y1 Y1 H1 34.3(5) 2_656 .
H1 Y1 H2 62.8(7) 2_656 .
C28 Y1 H2 75.4(5) . .
C4 Y1 H2 86.7(5) . .
C5 Y1 H2 116.8(5) . .
C1 Y1 H2 129.5(5) . .
C3 Y1 H2 78.5(5) . .
C2 Y1 H2 102.8(5) . .
Si3 Y1 H2 83.5(5) . .
Y2 Y1 H2 38.0(5) . .
Y2 Y1 H2 105.3(5) 2_656 .
Y1 Y1 H2 91.5(5) 2_656 .
H1 Y1 H2 123.6(7) . .
H1 Y2 C28 86.2(5) 2_656 .
H1 Y2 C29 108.5(5) 2_656 .
C28 Y2 C29 33.64(7) . .
H1 Y2 C29 103.4(5) 2_656 2_656
C28 Y2 C29 60.79(7) . 2_656
C29 Y2 C29 32.27(10) . 2_656
H1 Y2 C28 75.3(5) 2_656 2_656
C28 Y2 C28 76.25(8) . 2_656
C29 Y2 C28 60.37(7) . 2_656
C29 Y2 C28 33.25(7) 2_656 2_656
H1 Y2 C13 113.6(5) 2_656 .
C28 Y2 C13 147.38(7) . .
C29 Y2 C13 137.86(7) . .
C29 Y2 C13 131.57(7) 2_656 .
C28 Y2 C13 132.22(7) 2_656 .
H1 Y2 C14 125.9(5) 2_656 .
C28 Y2 C14 116.03(7) . .
C29 Y2 C14 116.37(7) . .
C29 Y2 C14 130.61(7) 2_656 .
C28 Y2 C14 154.12(7) 2_656 .
C13 Y2 C14 31.37(7) . .
H1 Y2 C17 129.5(5) 2_656 .
C28 Y2 C17 143.96(7) . .
C29 Y2 C17 115.29(7) . .
C29 Y2 C17 100.56(7) 2_656 .
C28 Y2 C17 105.50(7) 2_656 .
C13 Y2 C17 31.25(7) . .
C14 Y2 C17 50.66(7) . .
H1 Y2 C15 155.4(5) 2_656 .
C28 Y2 C15 100.05(7) . .
C29 Y2 C15 88.49(7) . .
C29 Y2 C15 100.40(7) 2_656 .
C28 Y2 C15 129.27(7) 2_656 .
C13 Y2 C15 51.41(7) . .
C14 Y2 C15 30.51(7) . .
C17 Y2 C15 50.25(7) . .
H1 Y2 C16 159.5(5) 2_656 .
C28 Y2 C16 113.78(7) . .
C29 Y2 C16 88.07(7) . .
C29 Y2 C16 84.08(7) 2_656 .
C28 Y2 C16 104.29(7) 2_656 .
C13 Y2 C16 51.25(7) . .
C14 Y2 C16 50.36(7) . .
C17 Y2 C16 30.23(7) . .
C15 Y2 C16 30.36(7) . .
H1 Y2 Y1 46.1(5) 2_656 .
C28 Y2 Y1 48.80(5) . .
C29 Y2 Y1 81.30(5) . .
C29 Y2 Y1 99.42(5) 2_656 .
C28 Y2 Y1 92.41(5) 2_656 .
C13 Y2 Y1 128.66(5) . .
C14 Y2 Y1 112.93(5) . .
C17 Y2 Y1 159.91(5) . .
C15 Y2 Y1 123.42(5) . .
C16 Y2 Y1 152.47(5) . .
H1 Y2 Y1 34.4(5) 2_656 2_656
C28 Y2 Y1 82.44(5) . 2_656
C29 Y2 Y1 88.10(5) . 2_656
C29 Y2 Y1 71.74(5) 2_656 2_656
C28 Y2 Y1 41.13(5) 2_656 2_656
C13 Y2 Y1 128.69(5) . 2_656
C14 Y2 Y1 155.38(5) . 2_656
C17 Y2 Y1 123.11(5) . 2_656
C15 Y2 Y1 169.45(5) . 2_656
C16 Y2 Y1 139.47(5) . 2_656
Y1 Y2 Y1 65.820(10) . 2_656
H1 Y2 H2 61.4(7) 2_656 .
C28 Y2 H2 74.7(5) . .
C29 Y2 H2 107.4(5) . .
C29 Y2 H2 134.3(5) 2_656 .
C28 Y2 H2 128.7(5) 2_656 .
C13 Y2 H2 91.8(6) . .
C14 Y2 H2 77.2(6) . .
C17 Y2 H2 122.7(6) . .
C15 Y2 H2 97.0(5) . .
C16 Y2 H2 126.0(5) . .
Y1 Y2 H2 37.6(6) . .
Y1 Y2 H2 93.5(5) 2_656 .
C12 Si1 C11 106.11(15) . .
C12 Si1 C10 106.77(19) . .
C11 Si1 C10 107.5(2) . .
C12 Si1 C1 116.39(14) . .
C11 Si1 C1 109.10(15) . .
C10 Si1 C1 110.52(14) . .
C22 Si2 C24 106.75(13) . .
C22 Si2 C13 112.78(13) . .
C24 Si2 C13 113.12(12) . .
C22 Si2 C23 106.22(15) . .
C24 Si2 C23 108.85(15) . .
C13 Si2 C23 108.83(13) . .
C28 Si3 C25 113.13(11) . .
C28 Si3 C27 115.20(11) . .
C25 Si3 C27 106.58(12) . .
C28 Si3 C26 107.38(11) . .
C25 Si3 C26 105.83(12) . .
C27 Si3 C26 108.26(12) . .
C28 Si3 Y1 49.55(7) . .
C25 Si3 Y1 85.30(8) . .
C27 Si3 Y1 164.36(8) . .
C26 Si3 Y1 77.22(8) . .
C5 C1 C2 105.8(2) . .
C5 C1 Si1 122.17(18) . .
C2 C1 Si1 129.75(18) . .
C5 C1 Y1 74.14(13) . .
C2 C1 Y1 75.67(13) . .
Si1 C1 Y1 128.52(12) . .
C3 C2 C1 108.8(2) . .
C3 C2 C6 124.0(2) . .
C1 C2 C6 126.0(2) . .
C3 C2 Y1 74.19(13) . .
C1 C2 Y1 73.44(13) . .
C6 C2 Y1 128.65(16) . .
C2 C3 C4 107.9(2) . .
C2 C3 C7 126.9(2) . .
C4 C3 C7 124.6(2) . .
C2 C3 Y1 75.61(14) . .
C4 C3 Y1 73.85(13) . .
C7 C3 Y1 122.85(16) . .
C5 C4 C3 108.2(2) . .
C5 C4 C8 127.5(2) . .
C3 C4 C8 124.0(2) . .
C5 C4 Y1 74.88(14) . .
C3 C4 Y1 75.52(13) . .
C8 C4 Y1 120.84(15) . .
C4 C5 C1 109.2(2) . .
C4 C5 C9 124.8(2) . .
C1 C5 C9 125.1(2) . .
C4 C5 Y1 74.80(13) . .
C1 C5 Y1 74.86(13) . .
C9 C5 Y1 125.33(17) . .
C2 C6 H6A 109.5 . .
C2 C6 H6B 109.5 . .
H6A C6 H6B 109.5 . .
C2 C6 H6C 109.5 . .
H6A C6 H6C 109.5 . .
H6B C6 H6C 109.5 . .
C3 C7 H7A 109.5 . .
C3 C7 H7B 109.5 . .
H7A C7 H7B 109.5 . .
C3 C7 H7C 109.5 . .
H7A C7 H7C 109.5 . .
H7B C7 H7C 109.5 . .
C4 C8 H8C 109.5 . .
C4 C8 H8A 109.5 . .
H8C C8 H8A 109.5 . .
C4 C8 H8B 109.5 . .
H8C C8 H8B 109.5 . .
H8A C8 H8B 109.5 . .
C5 C9 H9B 109.5 . .
C5 C9 H9A 109.5 . .
H9B C9 H9A 109.5 . .
C5 C9 H9C 109.5 . .
H9B C9 H9C 109.5 . .
H9A C9 H9C 109.5 . .
Si1 C10 H10B 109.5 . .
Si1 C10 H10A 109.5 . .
H10B C10 H10A 109.5 . .
Si1 C10 H10C 109.5 . .
H10B C10 H10C 109.5 . .
H10A C10 H10C 109.5 . .
Si1 C11 H11C 109.5 . .
Si1 C11 H11A 109.5 . .
H11C C11 H11A 109.5 . .
Si1 C11 H11B 109.5 . .
H11C C11 H11B 109.5 . .
H11A C11 H11B 109.5 . .
Si1 C12 H12B 109.5 . .
Si1 C12 H12A 109.5 . .
H12B C12 H12A 109.5 . .
Si1 C12 H12C 109.5 . .
H12B C12 H12C 109.5 . .
H12A C12 H12C 109.5 . .
C14 C13 C17 105.7(2) . .
C14 C13 Si2 124.41(17) . .
C17 C13 Si2 128.27(16) . .
C14 C13 Y2 74.90(13) . .
C17 C13 Y2 75.94(13) . .
Si2 C13 Y2 125.83(11) . .
C15 C14 C13 109.0(2) . .
C15 C14 C18 124.6(2) . .
C13 C14 C18 126.1(2) . .
C15 C14 Y2 75.82(14) . .
C13 C14 Y2 73.73(13) . .
C18 C14 Y2 121.56(16) . .
C14 C15 C16 108.0(2) . .
C14 C15 C19 127.1(2) . .
C16 C15 C19 124.2(2) . .
C14 C15 Y2 73.67(13) . .
C16 C15 Y2 75.14(14) . .
C19 C15 Y2 124.60(17) . .
C17 C16 C15 108.4(2) . .
C17 C16 C20 126.6(2) . .
C15 C16 C20 124.2(2) . .
C17 C16 Y2 74.49(13) . .
C15 C16 Y2 74.50(14) . .
C20 C16 Y2 124.92(17) . .
C16 C17 C13 108.89(19) . .
C16 C17 C21 124.0(2) . .
C13 C17 C21 126.2(2) . .
C16 C17 Y2 75.28(14) . .
C13 C17 Y2 72.81(13) . .
C21 C17 Y2 126.43(16) . .
C14 C18 H18A 109.5 . .
C14 C18 H18B 109.5 . .
H18A C18 H18B 109.5 . .
C14 C18 H18C 109.5 . .
H18A C18 H18C 109.5 . .
H18B C18 H18C 109.5 . .
C15 C19 H19A 109.5 . .
C15 C19 H19B 109.5 . .
H19A C19 H19B 109.5 . .
C15 C19 H19C 109.5 . .
H19A C19 H19C 109.5 . .
H19B C19 H19C 109.5 . .
C16 C20 H20A 109.5 . .
C16 C20 H20B 109.5 . .
H20A C20 H20B 109.5 . .
C16 C20 H20C 109.5 . .
H20A C20 H20C 109.5 . .
H20B C20 H20C 109.5 . .
C17 C21 H21A 109.5 . .
C17 C21 H21B 109.5 . .
H21A C21 H21B 109.5 . .
C17 C21 H21C 109.5 . .
H21A C21 H21C 109.5 . .
H21B C21 H21C 109.5 . .
Si2 C22 H22A 109.5 . .
Si2 C22 H22B 109.5 . .
H22A C22 H22B 109.5 . .
Si2 C22 H22C 109.5 . .
H22A C22 H22C 109.5 . .
H22B C22 H22C 109.5 . .
Si2 C23 H23A 109.5 . .
Si2 C23 H23B 109.5 . .
H23A C23 H23B 109.5 . .
Si2 C23 H23C 109.5 . .
H23A C23 H23C 109.5 . .
H23B C23 H23C 109.5 . .
Si2 C24 H24A 109.5 . .
Si2 C24 H24B 109.5 . .
H24A C24 H24B 109.5 . .
Si2 C24 H24C 109.5 . .
H24A C24 H24C 109.5 . .
H24B C24 H24C 109.5 . .
Si3 C25 H25A 109.5 . .
Si3 C25 H25B 109.5 . .
H25A C25 H25B 109.5 . .
Si3 C25 H25C 109.5 . .
H25A C25 H25C 109.5 . .
H25B C25 H25C 109.5 . .
Si3 C26 H26A 109.5 . .
Si3 C26 H26B 109.5 . .
H26A C26 H26B 109.5 . .
Si3 C26 H26C 109.5 . .
H26A C26 H26C 109.5 . .
H26B C26 H26C 109.5 . .
Si3 C27 H27A 109.5 . .
Si3 C27 H27B 109.5 . .
H27A C27 H27B 109.5 . .
Si3 C27 H27C 109.5 . .
H27A C27 H27C 109.5 . .
H27B C27 H27C 109.5 . .
C29 C28 Si3 113.44(16) . .
C29 C28 Y1 150.05(16) . .
Si3 C28 Y1 95.73(9) . .
C29 C28 Y2 73.67(13) . .
Si3 C28 Y2 131.73(11) . .
Y1 C28 Y2 82.01(7) . .
C29 C28 Y2 72.66(13) . 2_656
Si3 C28 Y2 125.30(11) . 2_656
Y1 C28 Y2 96.55(8) . 2_656
Y2 C28 Y2 102.74(7) . 2_656
C29 C29 C28 126.21(12) 2_656 .
C29 C29 Y2 74.35(16) 2_656 .
C28 C29 Y2 72.69(13) . .
C29 C29 Y2 73.38(16) 2_656 2_656
C28 C29 Y2 74.09(13) . 2_656
Y2 C29 Y2 102.91(8) . 2_656
C29 C29 H29 112.2(17) 2_656 .
C28 C29 H29 121.6(17) . .
Y2 C29 H29 127.0(19) . .
Y2 C29 H29 129.8(19) 2_656 .
C31 C30 C35 120.0 . .
C31 C30 H30 120.0 . .
C35 C30 H30 120.0 . .
C32 C31 C30 120.0 . .
C32 C31 H31 120.0 . .
C30 C31 H31 120.0 . .
C31 C32 C33 120.0 . .
C31 C32 H32 120.0 . .
C33 C32 H32 120.0 . .
C34 C33 C32 120.0 . .
C34 C33 H33 120.0 . .
C32 C33 H33 120.0 . .
C35 C34 C33 120.0 . .
C35 C34 H34 120.0 . .
C33 C34 H34 120.0 . .
C34 C35 C30 120.0 . .
C34 C35 H35 120.0 . .
C30 C35 H35 120.0 . .
C37 C36 C41 120.0 . .
C37 C36 H36 120.0 . .
C41 C36 H36 120.0 . .
C36 C37 C38 120.0 . .
C36 C37 H37 120.0 . .
C38 C37 H37 120.0 . .
C39 C38 C37 120.0 . .
C39 C38 H38 120.0 . .
C37 C38 H38 120.0 . .
C38 C39 C40 120.0 . .
C38 C39 H39 120.0 . .
C40 C39 H39 120.0 . .
C39 C40 C41 120.0 . .
C39 C40 H40 120.0 . .
C41 C40 H40 120.0 . .
C40 C41 C36 120.0 . .
C40 C41 H41 120.0 . .
C36 C41 H41 120.0 . .

loop_
_geom_bond_atom_site_label_1
_geom_bond_atom_site_label_2
_geom_bond_distance
_geom_bond_site_symmetry_2
Y1 H1 2.366(19) 2_656
Y1 C28 2.492(2) .
Y1 C4 2.676(2) .
Y1 C5 2.677(2) .
Y1 C1 2.686(2) .
Y1 C3 2.697(2) .
Y1 C2 2.715(2) .
Y1 Si3 3.2578(8) .
Y1 Y2 3.2794(5) .
Y1 Y2 3.7633(5) 2_656
Y1 Y1 3.8480(6) 2_656
Y1 H1 2.23(2) .
Y1 H2 2.06(2) .
Y2 H1 2.43(2) 2_656
Y2 C28 2.506(2) .
Y2 C29 2.519(2) .
Y2 C29 2.531(2) 2_656
Y2 C28 2.550(2) 2_656
Y2 C13 2.651(2) .
Y2 C14 2.666(2) .
Y2 C17 2.692(2) .
Y2 C15 2.694(2) .
Y2 C16 2.702(2) .
Y2 Y1 3.7633(5) 2_656
Y2 H2 2.086(18) .
Si1 C12 1.847(3) .
Si1 C11 1.854(3) .
Si1 C10 1.864(4) .
Si1 C1 1.874(3) .
Si2 C22 1.858(3) .
Si2 C24 1.862(3) .
Si2 C13 1.862(2) .
Si2 C23 1.867(3) .
Si3 C28 1.865(2) .
Si3 C25 1.870(3) .
Si3 C27 1.873(2) .
Si3 C26 1.879(3) .
C1 C5 1.433(3) .
C1 C2 1.439(3) .
C2 C3 1.410(4) .
C2 C6 1.508(3) .
C3 C4 1.419(3) .
C3 C7 1.498(4) .
C4 C5 1.400(4) .
C4 C8 1.514(3) .
C5 C9 1.501(3) .
C6 H6A 0.9800 .
C6 H6B 0.9800 .
C6 H6C 0.9800 .
C7 H7A 0.9800 .
C7 H7B 0.9800 .
C7 H7C 0.9800 .
C8 H8C 0.9800 .
C8 H8A 0.9800 .
C8 H8B 0.9800 .
C9 H9B 0.9800 .
C9 H9A 0.9800 .
C9 H9C 0.9800 .
C10 H10B 0.9800 .
C10 H10A 0.9800 .
C10 H10C 0.9800 .
C11 H11C 0.9800 .
C11 H11A 0.9800 .
C11 H11B 0.9800 .
C12 H12B 0.9800 .
C12 H12A 0.9800 .
C12 H12C 0.9800 .
C13 C14 1.438(3) .
C13 C17 1.440(3) .
C14 C15 1.410(3) .
C14 C18 1.501(3) .
C15 C16 1.413(3) .
C15 C19 1.507(3) .
C16 C17 1.406(3) .
C16 C20 1.509(3) .
C17 C21 1.515(3) .
C18 H18A 0.9800 .
C18 H18B 0.9800 .
C18 H18C 0.9800 .
C19 H19A 0.9800 .
C19 H19B 0.9800 .
C19 H19C 0.9800 .
C20 H20A 0.9800 .
C20 H20B 0.9800 .
C20 H20C 0.9800 .
C21 H21A 0.9800 .
C21 H21B 0.9800 .
C21 H21C 0.9800 .
C22 H22A 0.9800 .
C22 H22B 0.9800 .
C22 H22C 0.9800 .
C23 H23A 0.9800 .
C23 H23B 0.9800 .
C23 H23C 0.9800 .
C24 H24A 0.9800 .
C24 H24B 0.9800 .
C24 H24C 0.9800 .
C25 H25A 0.9800 .
C25 H25B 0.9800 .
C25 H25C 0.9800 .
C26 H26A 0.9800 .
C26 H26B 0.9800 .
C26 H26C 0.9800 .
C27 H27A 0.9800 .
C27 H27B 0.9800 .
C27 H27C 0.9800 .
C28 C29 1.454(3) .
C28 Y2 2.550(2) 2_656
C29 C29 1.404(4) 2_656
C29 Y2 2.531(2) 2_656
C29 H29 0.92(3) .
C30 C31 1.3900 .
C30 C35 1.3900 .
C30 H30 0.9500 .
C31 C32 1.3900 .
C31 H31 0.9500 .
C32 C33 1.3900 .
C32 H32 0.9500 .
C33 C34 1.3900 .
C33 H33 0.9500 .
C34 C35 1.3900 .
C34 H34 0.9500 .
C35 H35 0.9500 .
C36 C37 1.3900 .
C36 C41 1.3900 .
C36 H36 0.9500 .
C37 C38 1.3900 .
C37 H37 0.9500 .
C38 C39 1.3900 .
C38 H38 0.9500 .
C39 C40 1.3900 .
C39 H39 0.9500 .
C40 C41 1.3900 .
C40 H40 0.9500 .
C41 H41 0.9500 .

loop_
_geom_torsion_atom_site_label_1
_geom_torsion_atom_site_label_2
_geom_torsion_atom_site_label_3
_geom_torsion_atom_site_label_4
_geom_torsion
_geom_torsion_site_symmetry_1
_geom_torsion_site_symmetry_4
C28 Y1 Y2 H1 -136.2(7) . 2_656
C4 Y1 Y2 H1 62.9(7) . 2_656
C5 Y1 Y2 H1 39.2(7) . 2_656
C1 Y1 Y2 H1 95.1(7) . 2_656
C3 Y1 Y2 H1 97.5(7) . 2_656
C2 Y1 Y2 H1 124.0(7) . 2_656
Si3 Y1 Y2 H1 -162.4(7) . 2_656
Y2 Y1 Y2 H1 -90.9(7) 2_656 2_656
Y1 Y1 Y2 H1 -34.6(7) 2_656 2_656
H1 Y1 Y2 C28 136.2(7) 2_656 .
C4 Y1 Y2 C28 -160.85(9) . .
C5 Y1 Y2 C28 175.46(11) . .
C1 Y1 Y2 C28 -128.7(2) . .
C3 Y1 Y2 C28 -126.26(9) . .
C2 Y1 Y2 C28 -99.76(10) . .
Si3 Y1 Y2 C28 -26.19(7) . .
Y2 Y1 Y2 C28 45.33(7) 2_656 .
Y1 Y1 Y2 C28 101.62(7) 2_656 .
H1 Y1 Y2 C29 126.4(7) 2_656 .
C28 Y1 Y2 C29 -9.79(8) . .
C4 Y1 Y2 C29 -170.65(8) . .
C5 Y1 Y2 C29 165.67(10) . .
C1 Y1 Y2 C29 -138.5(2) . .
C3 Y1 Y2 C29 -136.05(8) . .
C2 Y1 Y2 C29 -109.56(9) . .
Si3 Y1 Y2 C29 -35.99(5) . .
Y2 Y1 Y2 C29 35.53(5) 2_656 .
Y1 Y1 Y2 C29 91.83(5) 2_656 .
H1 Y1 Y2 C29 99.6(7) 2_656 2_656
C28 Y1 Y2 C29 -36.62(8) . 2_656
C4 Y1 Y2 C29 162.53(8) . 2_656
C5 Y1 Y2 C29 138.84(10) . 2_656
C1 Y1 Y2 C29 -165.3(2) . 2_656
C3 Y1 Y2 C29 -162.88(7) . 2_656
C2 Y1 Y2 C29 -136.38(9) . 2_656
Si3 Y1 Y2 C29 -62.81(5) . 2_656
Y2 Y1 Y2 C29 8.71(5) 2_656 2_656
Y1 Y1 Y2 C29 65.00(5) 2_656 2_656
H1 Y1 Y2 C28 66.9(7) 2_656 2_656
C28 Y1 Y2 C28 -69.32(8) . 2_656
C4 Y1 Y2 C28 129.83(8) . 2_656
C5 Y1 Y2 C28 106.14(10) . 2_656
C1 Y1 Y2 C28 162.0(2) . 2_656
C3 Y1 Y2 C28 164.42(7) . 2_656
C2 Y1 Y2 C28 -169.09(9) . 2_656
Si3 Y1 Y2 C28 -95.52(5) . 2_656
Y2 Y1 Y2 C28 -24.00(5) 2_656 2_656
Y1 Y1 Y2 C28 32.30(5) 2_656 2_656
H1 Y1 Y2 C13 -86.6(7) 2_656 .
C28 Y1 Y2 C13 137.16(9) . .
C4 Y1 Y2 C13 -23.69(8) . .
C5 Y1 Y2 C13 -47.38(11) . .
C1 Y1 Y2 C13 8.5(2) . .
C3 Y1 Y2 C13 10.90(8) . .
C2 Y1 Y2 C13 37.39(10) . .
Si3 Y1 Y2 C13 110.96(6) . .
Y2 Y1 Y2 C13 -177.51(6) 2_656 .
Y1 Y1 Y2 C13 -121.22(6) 2_656 .
H1 Y1 Y2 C14 -118.5(7) 2_656 .
C28 Y1 Y2 C14 105.24(9) . .
C4 Y1 Y2 C14 -55.61(8) . .
C5 Y1 Y2 C14 -79.29(10) . .
C1 Y1 Y2 C14 -23.5(2) . .
C3 Y1 Y2 C14 -21.01(8) . .
C2 Y1 Y2 C14 5.48(10) . .
Si3 Y1 Y2 C14 79.05(6) . .
Y2 Y1 Y2 C14 150.57(6) 2_656 .
Y1 Y1 Y2 C14 -153.13(6) 2_656 .
H1 Y1 Y2 C17 -86.4(7) 2_656 .
C28 Y1 Y2 C17 137.32(16) . .
C4 Y1 Y2 C17 -23.53(15) . .
C5 Y1 Y2 C17 -47.21(17) . .
C1 Y1 Y2 C17 8.6(3) . .
C3 Y1 Y2 C17 11.07(15) . .
C2 Y1 Y2 C17 37.56(16) . .
Si3 Y1 Y2 C17 111.13(14) . .
Y2 Y1 Y2 C17 -177.35(14) 2_656 .
Y1 Y1 Y2 C17 -121.05(14) 2_656 .
H1 Y1 Y2 C15 -151.2(7) 2_656 .
C28 Y1 Y2 C15 72.56(9) . .
C4 Y1 Y2 C15 -88.29(9) . .
C5 Y1 Y2 C15 -111.98(11) . .
C1 Y1 Y2 C15 -56.1(2) . .
C3 Y1 Y2 C15 -53.69(9) . .
C2 Y1 Y2 C15 -27.20(10) . .
Si3 Y1 Y2 C15 46.37(6) . .
Y2 Y1 Y2 C15 117.89(6) 2_656 .
Y1 Y1 Y2 C15 174.19(6) 2_656 .
H1 Y1 Y2 C16 -165.1(7) 2_656 .
C28 Y1 Y2 C16 58.65(14) . .
C4 Y1 Y2 C16 -102.20(13) . .
C5 Y1 Y2 C16 -125.89(15) . .
C1 Y1 Y2 C16 -70.1(3) . .
C3 Y1 Y2 C16 -67.60(13) . .
C2 Y1 Y2 C16 -41.11(14) . .
Si3 Y1 Y2 C16 32.46(12) . .
Y2 Y1 Y2 C16 103.98(12) 2_656 .
Y1 Y1 Y2 C16 160.27(12) 2_656 .
H1 Y1 Y2 Y1 34.6(7) 2_656 2_656
C28 Y1 Y2 Y1 -101.62(7) . 2_656
C4 Y1 Y2 Y1 97.53(6) . 2_656
C5 Y1 Y2 Y1 73.84(9) . 2_656
C1 Y1 Y2 Y1 129.7(2) . 2_656
C3 Y1 Y2 Y1 132.12(6) . 2_656
C2 Y1 Y2 Y1 158.61(8) . 2_656
Si3 Y1 Y2 Y1 -127.817(15) . 2_656
Y2 Y1 Y2 Y1 -56.295(11) 2_656 2_656
H1 Y1 Si3 C28 20.9(6) 2_656 .
C4 Y1 Si3 C28 152.15(12) . .
C5 Y1 Si3 C28 -163.06(12) . .
C1 Y1 Si3 C28 -156.89(11) . .
C3 Y1 Si3 C28 149.93(11) . .
C2 Y1 Si3 C28 176.57(11) . .
Y2 Y1 Si3 C28 35.91(9) . .
Y2 Y1 Si3 C28 -35.75(9) 2_656 .
Y1 Y1 Si3 C28 -14.88(10) 2_656 .
H1 Y1 Si3 C25 -105.1(6) 2_656 .
C28 Y1 Si3 C25 -126.03(13) . .
C4 Y1 Si3 C25 26.13(12) . .
C5 Y1 Si3 C25 70.91(12) . .
C1 Y1 Si3 C25 77.08(10) . .
C3 Y1 Si3 C25 23.90(10) . .
C2 Y1 Si3 C25 50.54(10) . .
Y2 Y1 Si3 C25 -90.11(8) . .
Y2 Y1 Si3 C25 -161.78(9) 2_656 .
Y1 Y1 Si3 C25 -140.90(8) 2_656 .
H1 Y1 Si3 C27 35.0(7) 2_656 .
C28 Y1 Si3 C27 14.1(4) . .
C4 Y1 Si3 C27 166.3(3) . .
C5 Y1 Si3 C27 -148.9(3) . .
C1 Y1 Si3 C27 -142.8(3) . .
C3 Y1 Si3 C27 164.1(3) . .
C2 Y1 Si3 C27 -169.3(3) . .
Y2 Y1 Si3 C27 50.0(3) . .
Y2 Y1 Si3 C27 -21.6(3) 2_656 .
Y1 Y1 Si3 C27 -0.7(3) 2_656 .
H1 Y1 Si3 C26 147.4(6) 2_656 .
C28 Y1 Si3 C26 126.56(13) . .
C4 Y1 Si3 C26 -81.29(12) . .
C5 Y1 Si3 C26 -36.50(12) . .
C1 Y1 Si3 C26 -30.33(10) . .
C3 Y1 Si3 C26 -83.51(10) . .
C2 Y1 Si3 C26 -56.87(10) . .
Y2 Y1 Si3 C26 162.47(9) . .
Y2 Y1 Si3 C26 90.81(9) 2_656 .
Y1 Y1 Si3 C26 111.68(9) 2_656 .
C12 Si1 C1 C5 -174.7(2) . .
C11 Si1 C1 C5 65.3(2) . .
C10 Si1 C1 C5 -52.7(3) . .
C12 Si1 C1 C2 24.9(3) . .
C11 Si1 C1 C2 -95.1(3) . .
C10 Si1 C1 C2 146.8(3) . .
C12 Si1 C1 Y1 -79.67(19) . .
C11 Si1 C1 Y1 160.35(17) . .
C10 Si1 C1 Y1 42.3(2) . .
H1 Y1 C1 C5 10.7(7) 2_656 .
C28 Y1 C1 C5 168.66(13) . .
C4 Y1 C1 C5 -35.96(14) . .
C3 Y1 C1 C5 -75.71(15) . .
C2 Y1 C1 C5 -111.4(2) . .
Si3 Y1 C1 C5 -171.90(13) . .
Y2 Y1 C1 C5 -72.9(3) . .
Y2 Y1 C1 C5 113.83(13) 2_656 .
Y1 Y1 C1 C5 50.81(15) 2_656 .
H1 Y1 C1 C2 122.1(7) 2_656 .
C28 Y1 C1 C2 -79.92(17) . .
C4 Y1 C1 C2 75.46(15) . .
C5 Y1 C1 C2 111.4(2) . .
C3 Y1 C1 C2 35.71(13) . .
Si3 Y1 C1 C2 -60.48(14) . .
Y2 Y1 C1 C2 38.5(3) . .
Y2 Y1 C1 C2 -134.75(12) 2_656 .
Y1 Y1 C1 C2 162.23(12) 2_656 .
H1 Y1 C1 Si1 -108.1(7) 2_656 .
C28 Y1 C1 Si1 49.90(19) . .
C4 Y1 C1 Si1 -154.73(18) . .
C5 Y1 C1 Si1 -118.8(2) . .
C3 Y1 C1 Si1 165.53(18) . .
C2 Y1 C1 Si1 129.8(2) . .
Si3 Y1 C1 Si1 69.33(14) . .
Y2 Y1 C1 Si1 168.35(11) . .
Y2 Y1 C1 Si1 -4.93(17) 2_656 .
Y1 Y1 C1 Si1 -67.96(15) 2_656 .
C5 C1 C2 C3 2.2(3) . .
Si1 C1 C2 C3 165.07(18) . .
Y1 C1 C2 C3 -66.35(17) . .
C5 C1 C2 C6 -165.3(2) . .
Si1 C1 C2 C6 -2.5(4) . .
Y1 C1 C2 C6 126.1(2) . .
C5 C1 C2 Y1 68.56(15) . .
Si1 C1 C2 Y1 -128.6(2) . .
H1 Y1 C2 C3 24.9(8) 2_656 .
C28 Y1 C2 C3 -118.30(14) . .
C4 Y1 C2 C3 37.32(13) . .
C5 Y1 C2 C3 77.10(15) . .
C1 Y1 C2 C3 115.7(2) . .
Si3 Y1 C2 C3 -120.69(13) . .
Y2 Y1 C2 C3 -52.53(16) . .
Y2 Y1 C2 C3 -173.70(10) 2_656 .
Y1 Y1 C2 C3 82.43(18) 2_656 .
H1 Y1 C2 C1 -90.7(8) 2_656 .
C28 Y1 C2 C1 126.04(14) . .
C4 Y1 C2 C1 -78.34(15) . .
C5 Y1 C2 C1 -38.56(13) . .
C3 Y1 C2 C1 -115.7(2) . .
Si3 Y1 C2 C1 123.66(13) . .
Y2 Y1 C2 C1 -168.19(11) . .
Y2 Y1 C2 C1 70.64(16) 2_656 .
Y1 Y1 C2 C1 -33.2(2) 2_656 .
H1 Y1 C2 C6 146.1(8) 2_656 .
C28 Y1 C2 C6 2.9(3) . .
C4 Y1 C2 C6 158.5(3) . .
C5 Y1 C2 C6 -161.7(3) . .
C1 Y1 C2 C6 -123.2(3) . .
C3 Y1 C2 C6 121.2(3) . .
Si3 Y1 C2 C6 0.5(2) . .
Y2 Y1 C2 C6 68.6(3) . .
Y2 Y1 C2 C6 -52.5(3) 2_656 .
Y1 Y1 C2 C6 -156.40(17) 2_656 .
C1 C2 C3 C4 -1.5(3) . .
C6 C2 C3 C4 166.3(2) . .
Y1 C2 C3 C4 -67.37(16) . .
C1 C2 C3 C7 -173.6(2) . .
C6 C2 C3 C7 -5.8(4) . .
Y1 C2 C3 C7 120.5(2) . .
C1 C2 C3 Y1 65.85(16) . .
C6 C2 C3 Y1 -126.3(2) . .
H1 Y1 C3 C2 -163.3(5) 2_656 .
C28 Y1 C3 C2 86.36(16) . .
C4 Y1 C3 C2 -113.9(2) . .
C5 Y1 C3 C2 -77.01(15) . .
C1 Y1 C3 C2 -36.57(13) . .
Si3 Y1 C3 C2 63.07(14) . .
Y2 Y1 C3 C2 144.11(12) . .
Y2 Y1 C3 C2 26.3(4) 2_656 .
Y1 Y1 C3 C2 -137.59(12) 2_656 .
H1 Y1 C3 C4 -49.5(5) 2_656 .
C28 Y1 C3 C4 -159.75(13) . .
C5 Y1 C3 C4 36.88(14) . .
C1 Y1 C3 C4 77.32(15) . .
C2 Y1 C3 C4 113.9(2) . .
Si3 Y1 C3 C4 176.96(13) . .
Y2 Y1 C3 C4 -102.00(14) . .
Y2 Y1 C3 C4 140.2(3) 2_656 .
Y1 Y1 C3 C4 -23.70(18) 2_656 .
H1 Y1 C3 C7 71.7(6) 2_656 .
C28 Y1 C3 C7 -38.6(2) . .
C4 Y1 C3 C7 121.2(3) . .
C5 Y1 C3 C7 158.0(2) . .
C1 Y1 C3 C7 -161.5(2) . .
C2 Y1 C3 C7 -124.9(3) . .
Si3 Y1 C3 C7 -61.9(2) . .
Y2 Y1 C3 C7 19.2(2) . .
Y2 Y1 C3 C7 -98.6(4) 2_656 .
Y1 Y1 C3 C7 97.47(19) 2_656 .
C2 C3 C4 C5 0.2(3) . .
C7 C3 C4 C5 172.5(2) . .
Y1 C3 C4 C5 -68.37(16) . .
C2 C3 C4 C8 -173.8(2) . .
C7 C3 C4 C8 -1.4(4) . .
Y1 C3 C4 C8 117.7(2) . .
C2 C3 C4 Y1 68.56(16) . .
C7 C3 C4 Y1 -119.1(2) . .
H1 Y1 C4 C5 -110.6(5) 2_656 .
C28 Y1 C4 C5 161.24(19) . .
C1 Y1 C4 C5 36.80(13) . .
C3 Y1 C4 C5 113.8(2) . .
C2 Y1 C4 C5 77.09(15) . .
Si3 Y1 C4 C5 109.63(13) . .
Y2 Y1 C4 C5 -151.75(12) . .
Y2 Y1 C4 C5 -52.5(2) 2_656 .
Y1 Y1 C4 C5 -82.81(13) 2_656 .
H1 Y1 C4 C3 135.5(5) 2_656 .
C28 Y1 C4 C3 47.4(3) . .
C5 Y1 C4 C3 -113.8(2) . .
C1 Y1 C4 C3 -77.05(15) . .
C2 Y1 C4 C3 -36.76(14) . .
Si3 Y1 C4 C3 -4.21(18) . .
Y2 Y1 C4 C3 94.41(14) . .
Y2 Y1 C4 C3 -166.31(11) 2_656 .
Y1 Y1 C4 C3 163.35(13) 2_656 .
H1 Y1 C4 C8 14.3(5) 2_656 .
C28 Y1 C4 C8 -73.8(3) . .
C5 Y1 C4 C8 125.0(3) . .
C1 Y1 C4 C8 161.8(2) . .
C3 Y1 C4 C8 -121.2(3) . .
C2 Y1 C4 C8 -157.9(2) . .
Si3 Y1 C4 C8 -125.39(17) . .
Y2 Y1 C4 C8 -26.8(2) . .
Y2 Y1 C4 C8 72.5(2) 2_656 .
Y1 Y1 C4 C8 42.2(2) 2_656 .
C3 C4 C5 C1 1.2(3) . .
C8 C4 C5 C1 174.9(2) . .
Y1 C4 C5 C1 -67.59(16) . .
C3 C4 C5 C9 -168.5(2) . .
C8 C4 C5 C9 5.2(4) . .
Y1 C4 C5 C9 122.7(2) . .
C3 C4 C5 Y1 68.80(16) . .
C8 C4 C5 Y1 -117.5(2) . .
C2 C1 C5 C4 -2.1(3) . .
Si1 C1 C5 C4 -166.57(17) . .
Y1 C1 C5 C4 67.54(17) . .
C2 C1 C5 C9 167.5(2) . .
Si1 C1 C5 C9 3.1(3) . .
Y1 C1 C5 C9 -122.8(2) . .
C2 C1 C5 Y1 -69.64(15) . .
Si1 C1 C5 Y1 125.89(17) . .
H1 Y1 C5 C4 72.8(5) 2_656 .
C28 Y1 C5 C4 -151.1(3) . .
C1 Y1 C5 C4 -115.3(2) . .
C3 Y1 C5 C4 -37.28(13) . .
C2 Y1 C5 C4 -76.86(15) . .
Si3 Y1 C5 C4 -103.76(14) . .
Y2 Y1 C5 C4 44.31(17) . .
Y2 Y1 C5 C4 154.14(11) 2_656 .
Y1 Y1 C5 C4 105.65(13) 2_656 .
H1 Y1 C5 C1 -172.0(5) 2_656 .
C28 Y1 C5 C1 -35.8(4) . .
C4 Y1 C5 C1 115.3(2) . .
C3 Y1 C5 C1 77.99(15) . .
C2 Y1 C5 C1 38.41(14) . .
Si3 Y1 C5 C1 11.51(18) . .
Y2 Y1 C5 C1 159.58(11) . .
Y2 Y1 C5 C1 -90.59(14) 2_656 .
Y1 Y1 C5 C1 -139.08(13) 2_656 .
H1 Y1 C5 C9 -49.4(6) 2_656 .
C28 Y1 C5 C9 86.8(4) . .
C4 Y1 C5 C9 -122.2(3) . .
C1 Y1 C5 C9 122.6(3) . .
C3 Y1 C5 C9 -159.4(3) . .
C2 Y1 C5 C9 161.0(3) . .
Si3 Y1 C5 C9 134.08(18) . .
Y2 Y1 C5 C9 -77.9(2) . .
Y2 Y1 C5 C9 32.0(2) 2_656 .
Y1 Y1 C5 C9 -16.5(2) 2_656 .
C22 Si2 C13 C14 174.2(2) . .
C24 Si2 C13 C14 52.9(2) . .
C23 Si2 C13 C14 -68.2(2) . .
C22 Si2 C13 C17 -22.7(3) . .
C24 Si2 C13 C17 -144.0(2) . .
C23 Si2 C13 C17 94.9(2) . .
C22 Si2 C13 Y2 78.14(16) . .
C24 Si2 C13 Y2 -43.14(17) . .
C23 Si2 C13 Y2 -164.25(13) . .
H1 Y2 C13 C14 -120.9(5) 2_656 .
C28 Y2 C13 C14 2.4(2) . .
C29 Y2 C13 C14 57.27(17) . .
C29 Y2 C13 C14 102.51(14) 2_656 .
C28 Y2 C13 C14 147.71(13) 2_656 .
C17 Y2 C13 C14 110.84(19) . .
C15 Y2 C13 C14 36.04(13) . .
C16 Y2 C13 C14 75.23(14) . .
Y1 Y2 C13 C14 -69.27(14) . .
Y1 Y2 C13 C14 -157.48(11) 2_656 .
H1 Y2 C13 C17 128.2(5) 2_656 .
C28 Y2 C13 C17 -108.45(16) . .
C29 Y2 C13 C17 -53.56(16) . .
C29 Y2 C13 C17 -8.33(16) 2_656 .
C28 Y2 C13 C17 36.88(16) 2_656 .
C14 Y2 C13 C17 -110.84(19) . .
C15 Y2 C13 C17 -74.80(14) . .
C16 Y2 C13 C17 -35.61(12) . .
Y1 Y2 C13 C17 179.89(10) . .
Y1 Y2 C13 C17 91.68(13) 2_656 .
H1 Y2 C13 Si2 0.9(5) 2_656 .
C28 Y2 C13 Si2 124.20(14) . .
C29 Y2 C13 Si2 179.08(10) . .
C29 Y2 C13 Si2 -135.68(11) 2_656 .
C28 Y2 C13 Si2 -90.48(14) 2_656 .
C14 Y2 C13 Si2 121.8(2) . .
C17 Y2 C13 Si2 -127.4(2) . .
C15 Y2 C13 Si2 157.85(16) . .
C16 Y2 C13 Si2 -162.96(16) . .
Y1 Y2 C13 Si2 52.54(14) . .
Y1 Y2 C13 Si2 -35.67(15) 2_656 .
C17 C13 C14 C15 2.1(3) . .
Si2 C13 C14 C15 168.37(17) . .
Y2 C13 C14 C15 -68.26(17) . .
C17 C13 C14 C18 -172.2(2) . .
Si2 C13 C14 C18 -5.9(4) . .
Y2 C13 C14 C18 117.5(2) . .
C17 C13 C14 Y2 70.31(16) . .
Si2 C13 C14 Y2 -123.37(18) . .
H1 Y2 C14 C15 -168.8(6) 2_656 .
C28 Y2 C14 C15 -63.51(15) . .
C29 Y2 C14 C15 -25.88(15) . .
C29 Y2 C14 C15 9.23(17) 2_656 .
C28 Y2 C14 C15 50.1(2) 2_656 .
C13 Y2 C14 C15 115.1(2) . .
C17 Y2 C14 C15 76.24(14) . .
C16 Y2 C14 C15 36.75(13) . .
Y1 Y2 C14 C15 -117.40(12) . .
Y1 Y2 C14 C15 160.92(11) 2_656 .
H1 Y2 C14 C13 76.1(6) 2_656 .
C28 Y2 C14 C13 -178.57(13) . .
C29 Y2 C14 C13 -140.94(13) . .
C29 Y2 C14 C13 -105.83(14) 2_656 .
C28 Y2 C14 C13 -65.0(2) 2_656 .
C17 Y2 C14 C13 -38.82(13) . .
C15 Y2 C14 C13 -115.1(2) . .
C16 Y2 C14 C13 -78.31(14) . .
Y1 Y2 C14 C13 127.54(12) . .
Y1 Y2 C14 C13 45.9(2) 2_656 .
H1 Y2 C14 C18 -46.7(6) 2_656 .
C28 Y2 C14 C18 58.6(2) . .
C29 Y2 C14 C18 96.25(19) . .
C29 Y2 C14 C18 131.36(18) 2_656 .
C28 Y2 C14 C18 172.22(17) 2_656 .
C13 Y2 C14 C18 -122.8(3) . .
C17 Y2 C14 C18 -161.6(2) . .
C15 Y2 C14 C18 122.1(2) . .
C16 Y2 C14 C18 158.9(2) . .
Y1 Y2 C14 C18 4.7(2) . .
Y1 Y2 C14 C18 -77.0(2) 2_656 .
C13 C14 C15 C16 -1.0(3) . .
C18 C14 C15 C16 173.3(2) . .
Y2 C14 C15 C16 -67.90(17) . .
C13 C14 C15 C19 -171.8(2) . .
C18 C14 C15 C19 2.6(4) . .
Y2 C14 C15 C19 121.4(3) . .
C13 C14 C15 Y2 66.88(17) . .
C18 C14 C15 Y2 -118.8(2) . .
H1 Y2 C15 C14 22.1(11) 2_656 .
C28 Y2 C15 C14 125.24(13) . .
C29 Y2 C15 C14 156.97(14) . .
C29 Y2 C15 C14 -172.89(13) 2_656 .
C28 Y2 C15 C14 -154.37(13) 2_656 .
C13 Y2 C15 C14 -37.11(13) . .
C17 Y2 C15 C14 -77.74(14) . .
C16 Y2 C15 C14 -114.3(2) . .
Y1 Y2 C15 C14 78.43(14) . .
Y1 Y2 C15 C14 -131.9(3) 2_656 .
H1 Y2 C15 C16 136.4(11) 2_656 .
C28 Y2 C15 C16 -120.49(15) . .
C29 Y2 C15 C16 -88.76(15) . .
C29 Y2 C15 C16 -58.62(15) 2_656 .
C28 Y2 C15 C16 -40.10(18) 2_656 .
C13 Y2 C15 C16 77.16(15) . .
C14 Y2 C15 C16 114.3(2) . .
C17 Y2 C15 C16 36.53(14) . .
Y1 Y2 C15 C16 -167.30(12) . .
Y1 Y2 C15 C16 -17.6(4) 2_656 .
H1 Y2 C15 C19 -102.0(11) 2_656 .
C28 Y2 C15 C19 1.1(2) . .
C29 Y2 C15 C19 32.8(2) . .
C29 Y2 C15 C19 63.0(2) 2_656 .
C28 Y2 C15 C19 81.5(2) 2_656 .
C13 Y2 C15 C19 -161.2(2) . .
C14 Y2 C15 C19 -124.1(3) . .
C17 Y2 C15 C19 158.1(2) . .
C16 Y2 C15 C19 121.6(3) . .
Y1 Y2 C15 C19 -45.7(2) . .
Y1 Y2 C15 C19 104.0(3) 2_656 .
C14 C15 C16 C17 -0.5(3) . .
C19 C15 C16 C17 170.6(2) . .
Y2 C15 C16 C17 -67.38(17) . .
C14 C15 C16 C20 -171.1(2) . .
C19 C15 C16 C20 0.0(4) . .
Y2 C15 C16 C20 122.0(2) . .
C14 C15 C16 Y2 66.92(17) . .
C19 C15 C16 Y2 -122.0(2) . .
H1 Y2 C16 C17 -10.0(14) 2_656 .
C28 Y2 C16 C17 -177.38(13) . .
C29 Y2 C16 C17 -155.07(14) . .
C29 Y2 C16 C17 -122.96(14) 2_656 .
C28 Y2 C16 C17 -96.35(14) 2_656 .
C13 Y2 C16 C17 36.87(13) . .
C14 Y2 C16 C17 77.69(15) . .
C15 Y2 C16 C17 114.6(2) . .
Y1 Y2 C16 C17 138.02(12) . .
Y1 Y2 C16 C17 -70.27(16) 2_656 .
H1 Y2 C16 C15 -124.7(14) 2_656 .
C28 Y2 C16 C15 67.99(16) . .
C29 Y2 C16 C15 90.30(15) . .
C29 Y2 C16 C15 122.41(15) 2_656 .
C28 Y2 C16 C15 149.03(14) 2_656 .
C13 Y2 C16 C15 -77.76(15) . .
C14 Y2 C16 C15 -36.94(14) . .
C17 Y2 C16 C15 -114.6(2) . .
Y1 Y2 C16 C15 23.4(2) . .
Y1 Y2 C16 C15 175.11(11) 2_656 .
H1 Y2 C16 C20 114.1(14) 2_656 .
C28 Y2 C16 C20 -53.2(2) . .
C29 Y2 C16 C20 -30.90(19) . .
C29 Y2 C16 C20 1.21(19) 2_656 .
C28 Y2 C16 C20 27.8(2) 2_656 .
C13 Y2 C16 C20 161.0(2) . .
C14 Y2 C16 C20 -158.1(2) . .
C17 Y2 C16 C20 124.2(3) . .
C15 Y2 C16 C20 -121.2(3) . .
Y1 Y2 C16 C20 -97.8(2) . .
Y1 Y2 C16 C20 53.9(2) 2_656 .
C15 C16 C17 C13 1.8(3) . .
C20 C16 C17 C13 172.1(2) . .
Y2 C16 C17 C13 -65.62(17) . .
C15 C16 C17 C21 -168.3(2) . .
C20 C16 C17 C21 2.0(4) . .
Y2 C16 C17 C21 124.3(2) . .
C15 C16 C17 Y2 67.38(17) . .
C20 C16 C17 Y2 -122.3(3) . .
C14 C13 C17 C16 -2.3(3) . .
Si2 C13 C17 C16 -167.94(18) . .
Y2 C13 C17 C16 67.23(17) . .
C14 C13 C17 C21 167.5(2) . .
Si2 C13 C17 C21 1.9(4) . .
Y2 C13 C17 C21 -123.0(2) . .
C14 C13 C17 Y2 -69.57(16) . .
Si2 C13 C17 Y2 124.82(19) . .
H1 Y2 C17 C16 175.5(6) 2_656 .
C28 Y2 C17 C16 4.1(2) . .
C29 Y2 C17 C16 27.77(16) . .
C29 Y2 C17 C16 58.10(14) 2_656 .
C28 Y2 C17 C16 91.88(14) 2_656 .
C13 Y2 C17 C16 -115.58(19) . .
C14 Y2 C17 C16 -76.60(15) . .
C15 Y2 C17 C16 -36.70(13) . .
Y1 Y2 C17 C16 -115.83(16) . .
Y1 Y2 C17 C16 133.09(12) 2_656 .
H1 Y2 C17 C13 -69.0(6) 2_656 .
C28 Y2 C17 C13 119.65(15) . .
C29 Y2 C17 C13 143.34(12) . .
C29 Y2 C17 C13 173.67(12) 2_656 .
C28 Y2 C17 C13 -152.54(12) 2_656 .
C14 Y2 C17 C13 38.98(12) . .
C15 Y2 C17 C13 78.87(14) . .
C16 Y2 C17 C13 115.58(19) . .
Y1 Y2 C17 C13 -0.2(2) . .
Y1 Y2 C17 C13 -111.33(12) 2_656 .
H1 Y2 C17 C21 53.8(7) 2_656 .
C28 Y2 C17 C21 -117.6(2) . .
C29 Y2 C17 C21 -93.9(2) . .
C29 Y2 C17 C21 -63.6(2) 2_656 .
C28 Y2 C17 C21 -29.8(2) 2_656 .
C13 Y2 C17 C21 122.7(3) . .
C14 Y2 C17 C21 161.7(2) . .
C15 Y2 C17 C21 -158.4(2) . .
C16 Y2 C17 C21 -121.7(3) . .
Y1 Y2 C17 C21 122.47(18) . .
Y1 Y2 C17 C21 11.4(2) 2_656 .
C25 Si3 C28 C29 -111.80(18) . .
C27 Si3 C28 C29 11.1(2) . .
C26 Si3 C28 C29 131.81(18) . .
Y1 Si3 C28 C29 -173.0(2) . .
C25 Si3 C28 Y1 61.22(12) . .
C27 Si3 C28 Y1 -175.83(11) . .
C26 Si3 C28 Y1 -55.17(12) . .
C25 Si3 C28 Y2 -23.18(19) . .
C27 Si3 C28 Y2 99.77(17) . .
C26 Si3 C28 Y2 -139.56(15) . .
Y1 Si3 C28 Y2 -84.40(14) . .
C25 Si3 C28 Y2 163.43(12) . 2_656
C27 Si3 C28 Y2 -73.62(16) . 2_656
C26 Si3 C28 Y2 47.04(16) . 2_656
Y1 Si3 C28 Y2 102.20(14) . 2_656
H1 Y1 C28 C29 5.0(6) 2_656 .
C4 Y1 C28 C29 93.7(4) . .
C5 Y1 C28 C29 -132.3(4) . .
C1 Y1 C28 C29 -158.9(3) . .
C3 Y1 C28 C29 125.1(3) . .
C2 Y1 C28 C29 162.9(3) . .
Si3 Y1 C28 C29 167.1(4) . .
Y2 Y1 C28 C29 35.7(3) . .
Y2 Y1 C28 C29 -66.3(3) 2_656 .
Y1 Y1 C28 C29 -26.6(3) 2_656 .
H1 Y1 C28 Si3 -162.1(5) 2_656 .
C4 Y1 C28 Si3 -73.4(2) . .
C5 Y1 C28 Si3 60.6(3) . .
C1 Y1 C28 Si3 33.97(15) . .
C3 Y1 C28 Si3 -42.05(14) . .
C2 Y1 C28 Si3 -4.19(13) . .
Y2 Y1 C28 Si3 -131.41(11) . .
Y2 Y1 C28 Si3 126.59(12) 2_656 .
Y1 Y1 C28 Si3 166.32(9) 2_656 .
H1 Y1 C28 Y2 -30.7(5) 2_656 .
C4 Y1 C28 Y2 58.0(2) . .
C5 Y1 C28 Y2 -168.0(3) . .
C1 Y1 C28 Y2 165.38(8) . .
C3 Y1 C28 Y2 89.36(10) . .
C2 Y1 C28 Y2 127.22(8) . .
Si3 Y1 C28 Y2 131.41(11) . .
Y2 Y1 C28 Y2 -102.00(7) 2_656 .
Y1 Y1 C28 Y2 -62.27(4) 2_656 .
H1 Y1 C28 Y2 71.3(5) 2_656 2_656
C4 Y1 C28 Y2 160.05(17) . 2_656
C5 Y1 C28 Y2 -66.0(3) . 2_656
C1 Y1 C28 Y2 -92.61(11) . 2_656
C3 Y1 C28 Y2 -168.64(8) . 2_656
C2 Y1 C28 Y2 -130.78(8) . 2_656
Si3 Y1 C28 Y2 -126.59(12) . 2_656
Y2 Y1 C28 Y2 102.00(7) . 2_656
Y1 Y1 C28 Y2 39.73(5) 2_656 2_656
H1 Y2 C28 C29 -132.4(5) 2_656 .
C29 Y2 C28 C29 -24.72(13) 2_656 .
C28 Y2 C28 C29 -56.56(13) 2_656 .
C13 Y2 C28 C29 97.74(16) . .
C14 Y2 C28 C29 99.12(13) . .
C17 Y2 C28 C29 40.98(18) . .
C15 Y2 C28 C29 71.64(13) . .
C16 Y2 C28 C29 43.22(14) . .
Y1 Y2 C28 C29 -162.33(15) . .
Y1 Y2 C28 C29 -97.99(12) 2_656 .
H1 Y2 C28 Si3 120.5(5) 2_656 .
C29 Y2 C28 Si3 -107.1(2) . .
C29 Y2 C28 Si3 -131.82(17) 2_656 .
C28 Y2 C28 Si3 -163.66(11) 2_656 .
C13 Y2 C28 Si3 -9.4(2) . .
C14 Y2 C28 Si3 -7.98(18) . .
C17 Y2 C28 Si3 -66.1(2) . .
C15 Y2 C28 Si3 -35.46(16) . .
C16 Y2 C28 Si3 -63.88(16) . .
Y1 Y2 C28 Si3 90.57(15) . .
Y1 Y2 C28 Si3 154.91(15) 2_656 .
H1 Y2 C28 Y1 30.0(5) 2_656 .
C29 Y2 C28 Y1 162.33(15) . .
C29 Y2 C28 Y1 137.61(9) 2_656 .
C28 Y2 C28 Y1 105.77(6) 2_656 .
C13 Y2 C28 Y1 -99.93(13) . .
C14 Y2 C28 Y1 -98.55(8) . .
C17 Y2 C28 Y1 -156.69(9) . .
C15 Y2 C28 Y1 -126.03(7) . .
C16 Y2 C28 Y1 -154.45(6) . .
Y1 Y2 C28 Y1 64.34(4) 2_656 .
H1 Y2 C28 Y2 -65.0(5) 2_656 2_656
C29 Y2 C28 Y2 67.38(12) . 2_656
C29 Y2 C28 Y2 42.66(7) 2_656 2_656
C28 Y2 C28 Y2 10.82(10) 2_656 2_656
C13 Y2 C28 Y2 165.12(9) . 2_656
C14 Y2 C28 Y2 166.50(7) . 2_656
C17 Y2 C28 Y2 108.36(11) . 2_656
C15 Y2 C28 Y2 139.02(8) . 2_656
C16 Y2 C28 Y2 110.60(8) . 2_656
Y1 Y2 C28 Y2 -94.95(8) . 2_656
Y1 Y2 C28 Y2 -30.61(6) 2_656 2_656
Si3 C28 C29 C29 -176.4(3) . 2_656
Y1 C28 C29 C29 17.6(6) . 2_656
Y2 C28 C29 C29 54.7(3) . 2_656
Y2 C28 C29 C29 -54.7(3) 2_656 2_656
Si3 C28 C29 Y2 128.97(14) . .
Y1 C28 C29 Y2 -37.0(3) . .
Y2 C28 C29 Y2 -109.40(6) 2_656 .
Si3 C28 C29 Y2 -121.63(14) . 2_656
Y1 C28 C29 Y2 72.4(3) . 2_656
Y2 C28 C29 Y2 109.40(6) . 2_656
H1 Y2 C29 C29 -85.8(5) 2_656 2_656
C28 Y2 C29 C29 -136.88(19) . 2_656
C28 Y2 C29 C29 -25.70(12) 2_656 2_656
C13 Y2 C29 C29 95.87(15) . 2_656
C14 Y2 C29 C29 125.14(12) . 2_656
C17 Y2 C29 C29 68.38(13) . 2_656
C15 Y2 C29 C29 112.33(12) . 2_656
C16 Y2 C29 C29 81.96(12) . 2_656
Y1 Y2 C29 C29 -123.52(12) . 2_656
Y1 Y2 C29 C29 -57.69(11) 2_656 2_656
H1 Y2 C29 C28 51.0(5) 2_656 .
C29 Y2 C29 C28 136.88(19) 2_656 .
C28 Y2 C29 C28 111.18(15) 2_656 .
C13 Y2 C29 C28 -127.25(13) . .
C14 Y2 C29 C28 -97.98(13) . .
C17 Y2 C29 C28 -154.74(12) . .
C15 Y2 C29 C28 -110.79(13) . .
C16 Y2 C29 C28 -141.17(13) . .
Y1 Y2 C29 C28 13.36(11) . .
Y1 Y2 C29 C28 79.19(12) 2_656 .
H1 Y2 C29 Y2 -17.5(5) 2_656 2_656
C28 Y2 C29 Y2 -68.53(12) . 2_656
C29 Y2 C29 Y2 68.35(13) 2_656 2_656
C28 Y2 C29 Y2 42.64(7) 2_656 2_656
C13 Y2 C29 Y2 164.22(7) . 2_656
C14 Y2 C29 Y2 -166.52(7) . 2_656
C17 Y2 C29 Y2 136.73(7) . 2_656
C15 Y2 C29 Y2 -179.33(8) . 2_656
C16 Y2 C29 Y2 150.30(8) . 2_656
Y1 Y2 C29 Y2 -55.17(6) . 2_656
Y1 Y2 C29 Y2 10.65(6) 2_656 2_656
C35 C30 C31 C32 0.0 . .
C30 C31 C32 C33 0.0 . .
C31 C32 C33 C34 0.0 . .
C32 C33 C34 C35 0.0 . .
C33 C34 C35 C30 0.0 . .
C31 C30 C35 C34 0.0 . .
C41 C36 C37 C38 0.0 . .
C36 C37 C38 C39 0.0 . .
C37 C38 C39 C40 0.0 . .
C38 C39 C40 C41 0.0 . .
C39 C40 C41 C36 0.0 . .
C37 C36 C41 C40 0.0 . .
